data_7034398
loop_
_publ_author_name
'Br\"unig, Julian'
'Hupf, Emanuel'
'Lork, Enno'
'Mebs, Stefan'
'Beckmann, Jens'

_publ_section_title
;
 A tetranuclear arylstibonic acid with an adamantane type structure.
;
_journal_issue 16
_journal_name_full 'Dalton transactions (Cambridge, England : 2003)'
_journal_page_first 7105
_journal_page_last 7108
_journal_paper_doi 10.1039/c5dt00588d
_journal_volume 44
_journal_year 2015
_chemical_formula_moiety 'C96 H76 O10 P4 Sb4, 4(C H2 Cl2)'
_chemical_formula_sum 'C100 H84 Cl8 O10 P4 Sb4'
_chemical_formula_weight 2340.15
_space_group_crystal_system monoclinic
_space_group_IT_number 15
_space_group_name_Hall '-C 2yc'
_space_group_name_H-M_alt 'C 1 2/c 1'
_symmetry_space_group_name_Hall '-C 2yc'
_symmetry_space_group_name_H-M 'C 1 2/c 1'
_atom_sites_solution_hydrogens geom
_audit_creation_date 2015-02-27
_audit_creation_method
;
Olex2 1.2
(compiled 2015.01.26 svn.r3150 for OlexSys, GUI svn.r4998)
;
_audit_update_record
;
2015-03-10 deposited with the CCDC.
2015-03-12 downloaded from the CCDC.
;
_cell_angle_alpha 90
_cell_angle_beta 108.7330(10)
_cell_angle_gamma 90
_cell_formula_units_Z 4
_cell_length_a 21.2249(10)
_cell_length_b 20.2061(9)
_cell_length_c 26.9813(13)
_cell_measurement_reflns_used 8609
_cell_measurement_temperature 173.01
_cell_measurement_theta_max 23.79
_cell_measurement_theta_min 2.37
_cell_volume 10958.5(9)
_computing_cell_refinement 'SAINT v8.34A (Bruker, 2013)'
_computing_data_reduction 'SAINT v8.34A (Bruker, 2013)'
_computing_molecular_graphics 'Olex2 (Dolomanov et al., 2009)'
_computing_publication_material 'Olex2 (Dolomanov et al., 2009)'
_computing_structure_refinement 'ShelXL (Sheldrick, 2008)'
_diffrn_ambient_temperature 173.01
_diffrn_detector 'Bruker PHOTON area detector'
_diffrn_detector_area_resol_mean 7.9
_diffrn_detector_type 'CMOS area detector'
_diffrn_measured_fraction_theta_full 0.998
_diffrn_measured_fraction_theta_max 0.998
_diffrn_measurement_device 'three-circle diffractometer'
_diffrn_measurement_device_type 'Bruker D8 Venture CMOS'
_diffrn_measurement_method '\w and \f scans'
_diffrn_radiation_monochromator 'mirror optics'
_diffrn_radiation_probe x-ray
_diffrn_radiation_type MoK\a
_diffrn_radiation_wavelength 0.71073
_diffrn_reflns_av_R_equivalents 0.2083
_diffrn_reflns_av_unetI/netI 0.1352
_diffrn_reflns_Laue_measured_fraction_full 0.998
_diffrn_reflns_Laue_measured_fraction_max 0.998
_diffrn_reflns_limit_h_max 27
_diffrn_reflns_limit_h_min -27
_diffrn_reflns_limit_k_max 26
_diffrn_reflns_limit_k_min -26
_diffrn_reflns_limit_l_max 35
_diffrn_reflns_limit_l_min -35
_diffrn_reflns_number 81463
_diffrn_reflns_point_group_measured_fraction_full 0.998
_diffrn_reflns_point_group_measured_fraction_max 0.998
_diffrn_reflns_theta_full 25.242
_diffrn_reflns_theta_max 25.498
_diffrn_reflns_theta_min 2.371
_diffrn_source 'microfocus sealed X-ray tube'
_diffrn_source_type 'Incoatec I\ms'
_diffrn_standards_number 0
_exptl_absorpt_coefficient_mu 1.280
_exptl_absorpt_correction_T_max 0.7456
_exptl_absorpt_correction_T_min 0.6432
_exptl_absorpt_correction_type multi-scan
_exptl_absorpt_process_details
;
SADABS-2014/2 (Bruker,2014/2) was used for absorption correction.
wR2(int) was 0.0802 before and 0.0681 after correction.
The Ratio of minimum to maximum transmission is 0.8627.
The \l/2 correction factor is 0.00150.
;
_exptl_crystal_colour colourless
_exptl_crystal_colour_primary colourless
_exptl_crystal_density_diffrn 1.418
_exptl_crystal_description block
_exptl_crystal_F_000 4656
_exptl_crystal_size_max 0.25
_exptl_crystal_size_mid 0.2
_exptl_crystal_size_min 0.15
_refine_diff_density_max 1.709
_refine_diff_density_min -1.240
_refine_diff_density_rms 0.158
_refine_ls_extinction_method none
_refine_ls_goodness_of_fit_ref 1.067
_refine_ls_hydrogen_treatment constr
_refine_ls_matrix_type full
_refine_ls_number_parameters 616
_refine_ls_number_reflns 10206
_refine_ls_number_restraints 73
_refine_ls_restrained_S_all 1.065
_refine_ls_R_factor_all 0.1078
_refine_ls_R_factor_gt 0.0631
_refine_ls_shift/su_max 0.000
_refine_ls_shift/su_mean 0.000
_refine_ls_structure_factor_coef Fsqd
_refine_ls_weighting_details 'w=1/[\s^2^(Fo^2^)+(0.0838P)^2^+50.1208P] where P=(Fo^2^+2Fc^2^)/3'
_refine_ls_weighting_scheme calc
_refine_ls_wR_factor_gt 0.1559
_refine_ls_wR_factor_ref 0.1698
_reflns_Friedel_coverage 0.000
_reflns_number_gt 6686
_reflns_number_total 10206
_reflns_threshold_expression 'I > 2\s(I)'
_cod_data_source_file c5dt00588d2.cif
_cod_data_source_block bruening140731_0m
_cod_depositor_comments 'Adding full bibliography for 7034397--7034398.cif.'
_cod_database_code 7034398
_shelx_space_group_comment
;
The symmetry employed for this shelxl refinement is uniquely defined
by the following loop, which should always be used as a source of
symmetry information in preference to the above space-group names.
They are only intended as comments.
;
_olex2_refinement_description
;
1. Fixed Uiso
 At 1.2 times of:
  All C(H) groups, All C(H,H) groups
 At 1.5 times of:
  All O(H) groups
2. Restrained distances
 C33'-C32'
 1.4 with sigma of 0.02
 C34'-C35'
 1.4 with sigma of 0.02
 C30-C35
 1.4 with sigma of 0.02
 C34-C33
 1.4 with sigma of 0.02
 C34-C33
 1.4 with sigma of 0.02
 C30-C35
 1.4 with sigma of 0.02
 C34-C35
 1.4 with sigma of 0.02
 C30-C31'
 1.4 with sigma of 0.02
 C35'-C30
 1.4 with sigma of 0.02
 C31'-C30
 1.4 with sigma of 0.02
3. Restrained planarity
 C30, C31, C32, C33, C34, C35
 with sigma of 0.1
 C30, C31', C32', C33', C34', C35'
 with sigma of 0.1
4. Rigid body (RIGU) restrains
 C31', C32', C33', C34', C35'
 with sigma for 1-2 distances of 0.004 and sigma for 1-3 distances of 0.004
 C30, C31, C32, C33, C34, C35
 with sigma for 1-2 distances of 0.004 and sigma for 1-3 distances of 0.004
 C30, C31, C32, C33, C34, C35
 with sigma for 1-2 distances of 0.004 and sigma for 1-3 distances of 0.004
5. Others
 Fixed Sof: C31(0.7) H31(0.7) C32(0.7) H32(0.7) C33(0.7) H33(0.7) C34(0.7)
 H34(0.7) C35(0.7) H35(0.7) C31'(0.3) H31'(0.3) C32'(0.3) H32'(0.3) C33'(0.3)
 H33'(0.3) C34'(0.3) H34'(0.3) C35'(0.3) H35'(0.3)
6.a Secondary CH2 refined with riding coordinates:
 C2(H2A,H2B), C1(H1A,H1B), C3(H3A,H3B), C4(H4A,H4B), C6(H6A,H6B), C5(H5A,H5B)
6.b Aromatic/amide H refined with riding coordinates:
 C11(H11), C12(H12), C16(H16), C17(H17), C21(H21), C22(H22), C23(H23),
 C24(H24), C25(H25), C41(H41), C42(H42), C46(H46), C47(H47), C51(H51), C52(H52),
  C53(H53), C54(H54), C55(H55), C61(H61), C62(H62), C63(H63), C64(H64),
 C65(H65), C31(H31), C32(H32), C33(H33), C34(H34), C35(H35), C31'(H31'),
 C32'(H32'), C33'(H33'), C34'(H34'), C35'(H35')
6.c Idealised tetrahedral OH refined as rotating group:
 O5(H5), O6(H6)
;
_smtbx_masks_special_details
'The unit cell contains 4 more molecules of CH2Cl2 which have been treated as a diffuse contribution to the overall scattering'
_shelx_shelxl_version_number 2014/7
_olex2_submission_special_instructions 'No special instructions were received'

loop_
_space_group_symop_operation_xyz
'x, y, z'
'-x, y, -z+1/2'
'x+1/2, y+1/2, z'
'-x+1/2, y+1/2, -z+1/2'
'-x, -y, -z'
'x, -y, z-1/2'
'-x+1/2, -y+1/2, -z'
'x+1/2, -y+1/2, z-1/2'

loop_
_atom_site_label
_atom_site_type_symbol
_atom_site_fract_x
_atom_site_fract_y
_atom_site_fract_z
_atom_site_U_iso_or_equiv
_atom_site_adp_type
_atom_site_occupancy
_atom_site_site_symmetry_order
_atom_site_calc_flag
_atom_site_refinement_flags_posn
_atom_site_refinement_flags_adp
_atom_site_refinement_flags_occupancy
_atom_site_disorder_assembly
_atom_site_disorder_group
Sb1 Sb 0.41493(2) 0.40239(2) 0.21460(2) 0.02185(15) Uani 1 1 d . . . . .
Sb2 Sb 0.48094(2) 0.27283(2) 0.30836(2) 0.01952(15) Uani 1 1 d . . . . .
P1 P 0.29323(10) 0.35362(11) 0.15975(9) 0.0328(5) Uani 1 1 d . . . . .
P2 P 0.44680(10) 0.32402(10) 0.38979(8) 0.0255(5) Uani 1 1 d . . . . .
O1 O 0.4472(2) 0.3375(2) 0.17368(19) 0.0246(12) Uani 1 1 d . . . . .
O2 O 0.4137(2) 0.3376(2) 0.2677(2) 0.0242(12) Uani 1 1 d . . . . .
O3 O 0.5000 0.4430(3) 0.2500 0.0332(19) Uani 1 2 d S T P . .
O4 O 0.5000 0.2318(3) 0.2500 0.0255(17) Uani 1 2 d S T P . .
O5 O 0.3651(3) 0.4652(2) 0.2461(2) 0.0284(12) Uani 1 1 d . . . . .
H5 H 0.3603 0.4482 0.2730 0.043 Uiso 1 1 calc GR . . . .
O6 O 0.5410(3) 0.2140(2) 0.3626(2) 0.0300(13) Uani 1 1 d . . . . .
H6 H 0.5797 0.2296 0.3722 0.045 Uiso 1 1 calc GR . . . .
C2 C 0.2591(8) 0.5418(7) -0.0215(5) 0.093(5) Uani 1 1 d . . . . .
H2A H 0.2224 0.5743 -0.0277 0.112 Uiso 1 1 calc R . . . .
H2B H 0.2565 0.5212 -0.0553 0.112 Uiso 1 1 calc R . . . .
C1 C 0.3260(7) 0.5762(6) 0.0021(5) 0.077(4) Uani 1 1 d . . . . .
H1A H 0.3199 0.6240 0.0075 0.093 Uiso 1 1 calc R . . . .
H1B H 0.3539 0.5713 -0.0209 0.093 Uiso 1 1 calc R . . . .
C3 C 0.2623(5) 0.0648(5) 0.3334(5) 0.067(3) Uani 1 1 d . . . . .
H3A H 0.2831 0.0223 0.3482 0.080 Uiso 1 1 calc R . . . .
H3B H 0.2227 0.0555 0.3027 0.080 Uiso 1 1 calc R . . . .
C4 C 0.2428(7) 0.1050(6) 0.3749(5) 0.090(5) Uani 1 1 d . . . . .
H4A H 0.2519 0.0792 0.4077 0.108 Uiso 1 1 calc R . . . .
H4B H 0.1950 0.1165 0.3620 0.108 Uiso 1 1 calc R . . . .
C10 C 0.3898(4) 0.4642(4) 0.1461(4) 0.035(2) Uani 1 1 d . . . . .
C11 C 0.4323(5) 0.5083(4) 0.1399(4) 0.048(3) Uani 1 1 d . . . . .
H11 H 0.4740 0.5141 0.1663 0.057 Uiso 1 1 calc R . . . .
C12 C 0.4151(6) 0.5488(5) 0.0918(4) 0.057(3) Uani 1 1 d . . . . .
H12 H 0.4457 0.5810 0.0877 0.068 Uiso 1 1 calc R . . . .
C13 C 0.3576(6) 0.5407(5) 0.0546(4) 0.054(3) Uani 1 1 d . . . . .
C14 C 0.3156(5) 0.4928(5) 0.0607(4) 0.047(3) Uani 1 1 d . . . . .
C15 C 0.2528(6) 0.4893(6) 0.0169(4) 0.059(3) Uani 1 1 d . . . . .
C16 C 0.2051(6) 0.4461(6) 0.0185(4) 0.070(3) Uani 1 1 d . . . . .
H16 H 0.1640 0.4436 -0.0092 0.084 Uiso 1 1 calc R . . . .
C17 C 0.2180(5) 0.4059(6) 0.0619(4) 0.061(3) Uani 1 1 d . . . . .
H17 H 0.1847 0.3748 0.0625 0.073 Uiso 1 1 calc R . . . .
C18 C 0.2753(4) 0.4072(5) 0.1044(3) 0.040(2) Uani 1 1 d . . . . .
C19 C 0.3274(5) 0.4543(4) 0.1048(3) 0.038(2) Uani 1 1 d . . . . .
C20 C 0.2894(4) 0.2701(4) 0.1344(3) 0.034(2) Uani 1 1 d . . . . .
C21 C 0.2956(4) 0.2597(5) 0.0846(4) 0.041(2) Uani 1 1 d . . . . .
H21 H 0.2966 0.2965 0.0629 0.049 Uiso 1 1 calc R . . . .
C22 C 0.3002(4) 0.1945(5) 0.0668(4) 0.049(3) Uani 1 1 d . . . . .
H22 H 0.3061 0.1872 0.0338 0.058 Uiso 1 1 calc R . . . .
C23 C 0.2961(4) 0.1417(5) 0.0982(4) 0.047(2) Uani 1 1 d . . . . .
H23 H 0.2967 0.0978 0.0858 0.056 Uiso 1 1 calc R . . . .
C24 C 0.2909(5) 0.1519(5) 0.1472(4) 0.053(3) Uani 1 1 d . . . . .
H24 H 0.2902 0.1153 0.1691 0.063 Uiso 1 1 calc R . . . .
C25 C 0.2868(5) 0.2173(5) 0.1649(4) 0.048(2) Uani 1 1 d . . . . .
H25 H 0.2822 0.2243 0.1984 0.057 Uiso 1 1 calc R . . . .
C30 C 0.2270(5) 0.3586(5) 0.1870(4) 0.054(2) Uani 1 1 d D U . . .
C40 C 0.4044(4) 0.2056(4) 0.3112(3) 0.0237(17) Uani 1 1 d . . . . .
C41 C 0.3911(4) 0.1511(4) 0.2795(3) 0.0299(19) Uani 1 1 d . . . . .
H41 H 0.4136 0.1461 0.2545 0.036 Uiso 1 1 calc R . . . .
C42 C 0.3444(5) 0.1008(4) 0.2826(4) 0.042(2) Uani 1 1 d . . . . .
H42 H 0.3369 0.0633 0.2603 0.050 Uiso 1 1 calc R . . . .
C43 C 0.3114(5) 0.1079(4) 0.3178(4) 0.048(2) Uani 1 1 d . . . . .
C44 C 0.3241(4) 0.1659(4) 0.3506(3) 0.036(2) Uani 1 1 d . . . . .
C45 C 0.2867(5) 0.1689(5) 0.3845(4) 0.056(3) Uani 1 1 d . . . . .
C46 C 0.2942(6) 0.2188(6) 0.4183(4) 0.067(3) Uani 1 1 d . . . . .
H46 H 0.2690 0.2207 0.4416 0.080 Uiso 1 1 calc R . . . .
C47 C 0.3415(5) 0.2693(5) 0.4183(4) 0.047(2) Uani 1 1 d . . . . .
H47 H 0.3457 0.3063 0.4408 0.056 Uiso 1 1 calc R . . . .
C48 C 0.3814(4) 0.2659(4) 0.3866(3) 0.033(2) Uani 1 1 d . . . . .
C49 C 0.3716(4) 0.2143(4) 0.3491(3) 0.0290(19) Uani 1 1 d . . . . .
C50 C 0.5097(4) 0.3173(4) 0.4523(3) 0.0309(19) Uani 1 1 d . . . . .
C51 C 0.5018(6) 0.2897(6) 0.4962(4) 0.064(3) Uani 1 1 d . . . . .
H51 H 0.4593 0.2732 0.4947 0.077 Uiso 1 1 calc R . . . .
C52 C 0.5541(7) 0.2849(6) 0.5429(5) 0.087(5) Uani 1 1 d . . . . .
H52 H 0.5479 0.2652 0.5729 0.104 Uiso 1 1 calc R . . . .
C53 C 0.6177(5) 0.3106(5) 0.5445(4) 0.056(3) Uani 1 1 d . . . . .
H53 H 0.6545 0.3063 0.5757 0.067 Uiso 1 1 calc R . . . .
C54 C 0.6261(5) 0.3408(5) 0.5024(4) 0.048(3) Uani 1 1 d . . . . .
H54 H 0.6676 0.3601 0.5043 0.058 Uiso 1 1 calc R . . . .
C55 C 0.5725(4) 0.3430(4) 0.4561(3) 0.039(2) Uani 1 1 d . . . . .
H55 H 0.5787 0.3625 0.4260 0.046 Uiso 1 1 calc R . . . .
C60 C 0.4092(4) 0.4053(4) 0.3906(3) 0.0278(18) Uani 1 1 d . . . . .
C61 C 0.4458(5) 0.4569(4) 0.4210(4) 0.045(2) Uani 1 1 d . . . . .
H61 H 0.4907 0.4500 0.4419 0.054 Uiso 1 1 calc R . . . .
C62 C 0.4165(5) 0.5175(5) 0.4205(5) 0.063(3) Uani 1 1 d . . . . .
H62 H 0.4409 0.5523 0.4418 0.076 Uiso 1 1 calc R . . . .
C63 C 0.3510(5) 0.5283(5) 0.3890(4) 0.057(3) Uani 1 1 d . . . . .
H63 H 0.3303 0.5700 0.3892 0.069 Uiso 1 1 calc R . . . .
C64 C 0.3174(5) 0.4788(5) 0.3582(4) 0.049(3) Uani 1 1 d . . . . .
H64 H 0.2737 0.4869 0.3350 0.059 Uiso 1 1 calc R . . . .
C65 C 0.3448(4) 0.4171(5) 0.3594(3) 0.040(2) Uani 1 1 d . . . . .
H65 H 0.3193 0.3824 0.3387 0.048 Uiso 1 1 calc R . . . .
C31 C 0.2456(8) 0.3296(7) 0.2412(6) 0.061(4) Uani 0.7 1 d . U . A 1
H31 H 0.2874 0.3084 0.2561 0.074 Uiso 0.7 1 calc R . . A 1
C32 C 0.2018(8) 0.3342(8) 0.2685(7) 0.076(5) Uani 0.7 1 d . U . A 1
H32 H 0.2134 0.3166 0.3029 0.092 Uiso 0.7 1 calc R . . A 1
C33 C 0.1415(11) 0.3638(11) 0.2470(7) 0.099(7) Uani 0.7 1 d D U . A 1
H33 H 0.1105 0.3645 0.2658 0.119 Uiso 0.7 1 calc R . . A 1
C34 C 0.1247(10) 0.3930(12) 0.1978(7) 0.095(7) Uani 0.7 1 d D U . A 1
H34 H 0.0837 0.4160 0.1846 0.114 Uiso 0.7 1 calc R . . A 1
C35 C 0.1681(6) 0.3892(8) 0.1665(7) 0.068(4) Uani 0.7 1 d D U . A 1
H35 H 0.1556 0.4077 0.1324 0.081 Uiso 0.7 1 calc R . . A 1
C31' C 0.2183(14) 0.4018(10) 0.2241(9) 0.048(8) Uani 0.3 1 d D U . A -1
H31' H 0.2560 0.4262 0.2445 0.058 Uiso 0.3 1 calc R . . A -1
C32' C 0.1608(14) 0.4118(15) 0.2333(14) 0.055(9) Uani 0.3 1 d D U . A -1
H32' H 0.1604 0.4441 0.2587 0.066 Uiso 0.3 1 calc R . . A -1
C33' C 0.1023(17) 0.379(2) 0.2088(18) 0.083(16) Uani 0.3 1 d D U . A -1
H33' H 0.0634 0.3844 0.2185 0.100 Uiso 0.3 1 calc R . . A -1
C34' C 0.1053(17) 0.332(3) 0.165(2) 0.14(3) Uani 0.3 1 d D U . A -1
H34' H 0.0682 0.3063 0.1455 0.171 Uiso 0.3 1 calc R . . A -1
C35' C 0.1658(11) 0.331(2) 0.1536(13) 0.093(17) Uani 0.3 1 d D U . A -1
H35' H 0.1662 0.3102 0.1221 0.111 Uiso 0.3 1 calc R . . A -1
Cl4 Cl 0.5860(4) 0.9402(4) 0.5419(4) 0.276(5) Uani 1 1 d . . . . .
Cl1 Cl 0.9580(5) 0.4845(4) 0.6059(3) 0.260(4) Uani 1 1 d . . . . .
Cl2 Cl 0.9110(7) 0.4889(3) 0.6891(5) 0.387(8) Uani 1 1 d . . . . .
Cl3 Cl 0.4634(4) 0.8834(4) 0.4888(6) 0.394(9) Uani 1 1 d . . . . .
C6 C 0.9575(9) 0.4412(8) 0.6633(7) 0.126(6) Uani 1 1 d . . . . .
H6A H 0.9375 0.3967 0.6545 0.151 Uiso 1 1 calc R . . . .
H6B H 1.0032 0.4363 0.6881 0.151 Uiso 1 1 calc R . . . .
C5 C 0.5272(11) 0.8828(10) 0.5417(9) 0.200(12) Uani 1 1 d . . . . .
H5A H 0.5477 0.8383 0.5460 0.240 Uiso 1 1 calc R . . . .
H5B H 0.5117 0.8909 0.5721 0.240 Uiso 1 1 calc R . . . .

loop_
_atom_site_aniso_label
_atom_site_aniso_U_11
_atom_site_aniso_U_22
_atom_site_aniso_U_33
_atom_site_aniso_U_23
_atom_site_aniso_U_13
_atom_site_aniso_U_12
Sb1 0.0192(3) 0.0204(3) 0.0274(3) 0.0039(2) 0.0096(2) 0.0035(2)
Sb2 0.0215(3) 0.0177(2) 0.0206(3) 0.0007(2) 0.0085(2) -0.0010(2)
P1 0.0224(11) 0.0425(13) 0.0307(13) -0.0038(10) 0.0047(10) -0.0004(9)
P2 0.0305(11) 0.0256(11) 0.0236(12) -0.0006(8) 0.0133(9) -0.0038(9)
O1 0.028(3) 0.027(3) 0.021(3) 0.006(2) 0.011(2) 0.008(2)
O2 0.024(3) 0.025(3) 0.026(3) 0.001(2) 0.010(2) 0.001(2)
O3 0.033(4) 0.017(4) 0.056(6) 0.000 0.023(4) 0.000
O4 0.036(4) 0.020(4) 0.027(4) 0.000 0.018(4) 0.000
O5 0.034(3) 0.025(3) 0.031(3) 0.008(2) 0.019(3) 0.005(2)
O6 0.031(3) 0.029(3) 0.028(3) 0.003(2) 0.007(3) 0.002(2)
C2 0.142(14) 0.102(11) 0.040(7) 0.019(7) 0.035(8) 0.044(10)
C1 0.141(12) 0.052(7) 0.069(8) 0.035(6) 0.077(9) 0.042(8)
C3 0.065(7) 0.050(6) 0.101(10) -0.015(6) 0.049(7) -0.036(6)
C4 0.104(10) 0.096(10) 0.098(10) -0.028(8) 0.072(9) -0.064(8)
C10 0.037(5) 0.028(4) 0.053(6) 0.013(4) 0.035(5) 0.015(4)
C11 0.055(6) 0.041(5) 0.063(7) 0.023(5) 0.040(5) 0.018(5)
C12 0.075(8) 0.049(6) 0.073(8) 0.017(6) 0.060(7) 0.014(6)
C13 0.075(8) 0.054(7) 0.044(6) 0.015(5) 0.033(6) 0.036(6)
C14 0.073(7) 0.038(5) 0.041(6) 0.009(4) 0.033(6) 0.029(5)
C15 0.084(8) 0.076(8) 0.016(5) 0.016(5) 0.018(5) 0.060(7)
C16 0.066(8) 0.087(9) 0.043(7) -0.003(6) -0.002(6) 0.026(7)
C17 0.050(6) 0.077(8) 0.040(6) -0.003(6) -0.007(5) 0.020(6)
C18 0.037(5) 0.054(6) 0.024(5) 0.002(4) 0.004(4) 0.014(4)
C19 0.055(6) 0.041(5) 0.024(5) 0.011(4) 0.020(4) 0.035(5)
C20 0.021(4) 0.041(5) 0.036(5) -0.012(4) 0.003(4) -0.001(4)
C21 0.028(5) 0.055(6) 0.036(5) -0.013(4) 0.006(4) -0.005(4)
C22 0.037(5) 0.069(7) 0.034(6) -0.025(5) 0.005(4) -0.015(5)
C23 0.043(6) 0.049(6) 0.042(6) -0.017(5) 0.004(5) -0.008(5)
C24 0.053(6) 0.041(6) 0.057(7) 0.004(5) 0.008(5) -0.004(5)
C25 0.046(6) 0.062(7) 0.030(5) -0.005(5) 0.004(4) -0.010(5)
C30 0.048(5) 0.057(6) 0.066(6) -0.015(5) 0.031(5) -0.020(4)
C40 0.026(4) 0.023(4) 0.026(4) 0.007(3) 0.013(4) -0.004(3)
C41 0.037(5) 0.025(4) 0.031(5) -0.001(4) 0.014(4) -0.004(3)
C42 0.057(6) 0.027(5) 0.048(6) -0.019(4) 0.025(5) -0.017(4)
C43 0.058(6) 0.040(5) 0.051(6) -0.005(5) 0.025(5) -0.017(5)
C44 0.043(5) 0.032(5) 0.039(5) 0.000(4) 0.021(4) -0.012(4)
C45 0.065(7) 0.057(7) 0.062(7) -0.006(5) 0.041(6) -0.023(5)
C46 0.079(8) 0.083(8) 0.063(8) -0.019(6) 0.058(7) -0.036(6)
C47 0.058(6) 0.050(6) 0.046(6) -0.016(5) 0.037(5) -0.017(5)
C48 0.039(5) 0.037(5) 0.028(5) -0.005(4) 0.017(4) -0.012(4)
C49 0.028(4) 0.027(4) 0.031(5) 0.005(3) 0.008(4) -0.007(3)
C50 0.035(5) 0.030(4) 0.028(5) -0.002(4) 0.011(4) 0.000(4)
C51 0.065(7) 0.088(8) 0.035(6) 0.010(6) 0.009(5) -0.035(6)
C52 0.111(11) 0.092(10) 0.040(7) 0.026(6) 0.001(7) -0.039(8)
C53 0.062(7) 0.049(6) 0.038(6) 0.001(5) -0.010(5) 0.005(5)
C54 0.042(6) 0.065(7) 0.032(6) -0.002(5) 0.005(5) 0.018(5)
C55 0.043(5) 0.047(5) 0.026(5) 0.006(4) 0.012(4) 0.009(4)
C60 0.035(5) 0.027(4) 0.028(5) -0.001(4) 0.020(4) 0.004(4)
C61 0.039(5) 0.037(5) 0.060(7) -0.001(5) 0.019(5) 0.002(4)
C62 0.056(7) 0.032(5) 0.100(10) -0.020(6) 0.023(7) 0.000(5)
C63 0.062(7) 0.046(6) 0.072(8) 0.004(6) 0.033(6) 0.011(5)
C64 0.038(5) 0.064(7) 0.041(6) -0.003(5) 0.008(5) 0.014(5)
C65 0.037(5) 0.052(6) 0.028(5) -0.006(4) 0.008(4) 0.006(4)
C31 0.060(7) 0.074(9) 0.061(7) -0.009(6) 0.035(6) -0.003(7)
C32 0.065(8) 0.109(13) 0.070(8) -0.012(8) 0.042(7) -0.007(8)
C33 0.072(9) 0.151(18) 0.094(10) 0.012(10) 0.056(8) 0.012(10)
C34 0.063(9) 0.145(18) 0.098(11) 0.013(11) 0.054(9) 0.013(10)
C35 0.055(7) 0.078(10) 0.084(9) 0.008(8) 0.040(6) 0.001(6)
C31' 0.041(12) 0.049(18) 0.07(2) -0.022(16) 0.034(13) -0.027(12)
C32' 0.046(13) 0.064(19) 0.07(2) -0.024(16) 0.040(13) -0.026(12)
C33' 0.051(13) 0.10(3) 0.12(3) -0.06(3) 0.053(16) -0.036(15)
C34' 0.059(17) 0.20(5) 0.19(4) -0.15(4) 0.07(2) -0.06(2)
C35' 0.043(17) 0.14(4) 0.10(3) -0.09(3) 0.029(19) -0.03(2)
Cl4 0.212(8) 0.187(7) 0.349(12) 0.081(8) -0.021(8) -0.010(6)
Cl1 0.410(13) 0.157(6) 0.237(9) 0.008(6) 0.138(9) -0.020(7)
Cl2 0.78(2) 0.073(3) 0.572(16) -0.050(6) 0.586(17) -0.063(7)
Cl3 0.191(8) 0.139(6) 0.65(2) -0.010(9) -0.143(11) 0.024(5)
C6 0.165(17) 0.102(12) 0.122(14) 0.041(11) 0.063(13) 0.052(11)
C5 0.17(2) 0.156(19) 0.19(2) 0.026(17) -0.069(17) -0.074(16)

loop_
_atom_type_symbol
_atom_type_description
_atom_type_scat_dispersion_real
_atom_type_scat_dispersion_imag
_atom_type_scat_source
C C 0.0033 0.0016 'International Tables Vol C Tables 4.2.6.8 and 6.1.1.4'
H H 0.0000 0.0000 'International Tables Vol C Tables 4.2.6.8 and 6.1.1.4'
Cl Cl 0.1484 0.1585 'International Tables Vol C Tables 4.2.6.8 and 6.1.1.4'
O O 0.0106 0.0060 'International Tables Vol C Tables 4.2.6.8 and 6.1.1.4'
P P 0.1023 0.0942 'International Tables Vol C Tables 4.2.6.8 and 6.1.1.4'
Sb Sb -0.5866 1.5461 'International Tables Vol C Tables 4.2.6.8 and 6.1.1.4'

loop_
_geom_angle_atom_site_label_1
_geom_angle_atom_site_label_2
_geom_angle_atom_site_label_3
_geom_angle
_geom_angle_site_symmetry_1
_geom_angle_site_symmetry_3
O1 Sb1 P1 83.91(15) . .
O1 Sb1 O5 169.1(2) . .
O1 Sb1 C10 86.6(2) . .
O2 Sb1 P1 85.52(15) . .
O2 Sb1 O1 93.1(2) . .
O2 Sb1 O5 88.9(2) . .
O2 Sb1 C10 164.6(3) . .
O3 Sb1 P1 175.54(16) . .
O3 Sb1 O1 96.99(19) . .
O3 Sb1 O2 98.78(19) . .
O3 Sb1 O5 93.3(2) . .
O3 Sb1 C10 96.5(3) . .
O5 Sb1 P1 85.51(17) . .
O5 Sb1 C10 88.7(2) . .
C10 Sb1 P1 79.2(2) . .
O1 Sb2 P2 86.26(15) 2_655 .
O1 Sb2 O2 93.6(2) 2_655 .
O1 Sb2 O6 87.3(2) 2_655 .
O1 Sb2 C40 163.9(3) 2_655 .
O2 Sb2 P2 82.24(15) . .
O2 Sb2 O6 166.8(2) . .
O2 Sb2 C40 91.1(2) . .
O4 Sb2 P2 175.78(14) . .
O4 Sb2 O1 97.95(19) . 2_655
O4 Sb2 O2 97.73(19) . .
O4 Sb2 O6 95.2(2) . .
O4 Sb2 C40 96.7(2) . .
O6 Sb2 P2 84.67(17) . .
O6 Sb2 C40 84.8(3) . .
C40 Sb2 P2 79.1(2) . .
C18 P1 Sb1 98.4(3) . .
C18 P1 C20 106.1(4) . .
C18 P1 C30 109.0(5) . .
C20 P1 Sb1 117.6(3) . .
C30 P1 Sb1 119.4(3) . .
C30 P1 C20 105.2(4) . .
C48 P2 Sb2 96.6(3) . .
C48 P2 C60 104.7(4) . .
C50 P2 Sb2 114.8(3) . .
C50 P2 C48 109.0(4) . .
C50 P2 C60 104.7(4) . .
C60 P2 Sb2 125.5(3) . .
Sb2 O1 Sb1 133.7(3) 2_655 .
Sb1 O2 Sb2 132.2(3) . .
Sb1 O3 Sb1 129.8(4) 2_655 .
Sb2 O4 Sb2 129.2(4) 2_655 .
C15 C2 C1 108.0(10) . .
C2 C1 C13 104.1(10) . .
C43 C3 C4 105.5(8) . .
C3 C4 C45 105.6(8) . .
C11 C10 Sb1 120.8(7) . .
C11 C10 C19 119.4(8) . .
C19 C10 Sb1 119.8(6) . .
C10 C11 C12 120.1(10) . .
C13 C12 C11 120.6(10) . .
C12 C13 C1 132.0(12) . .
C12 C13 C14 118.5(10) . .
C14 C13 C1 109.5(11) . .
C13 C14 C15 113.3(9) . .
C13 C14 C19 124.2(10) . .
C19 C14 C15 122.3(10) . .
C14 C15 C2 105.0(11) . .
C16 C15 C2 134.9(11) . .
C16 C15 C14 120.0(9) . .
C15 C16 C17 117.6(11) . .
C18 C17 C16 125.3(12) . .
C17 C18 P1 125.5(8) . .
C17 C18 C19 118.9(9) . .
C19 C18 P1 115.6(6) . .
C10 C19 C18 127.0(7) . .
C14 C19 C10 117.2(9) . .
C14 C19 C18 115.8(9) . .
C21 C20 P1 119.5(7) . .
C25 C20 P1 120.6(7) . .
C25 C20 C21 119.7(8) . .
C20 C21 C22 119.9(9) . .
C23 C22 C21 119.1(9) . .
C24 C23 C22 120.8(9) . .
C23 C24 C25 119.8(9) . .
C20 C25 C24 120.6(9) . .
C31 C30 P1 112.4(8) . .
C35 C30 P1 127.4(10) . .
C35 C30 C31 119.9(11) . .
C35 C30 C31' 71.6(14) . .
C35 C30 C35' 52.2(16) . .
C31' C30 P1 129.8(13) . .
C31' C30 C31 66.3(12) . .
C31' C30 C35' 113.3(19) . .
C35' C30 P1 113.0(14) . .
C35' C30 C31 111.1(19) . .
C41 C40 Sb2 119.7(6) . .
C41 C40 C49 120.0(7) . .
C49 C40 Sb2 120.1(5) . .
C40 C41 C42 122.6(8) . .
C43 C42 C41 119.1(8) . .
C42 C43 C3 133.5(9) . .
C42 C43 C44 118.5(8) . .
C44 C43 C3 107.9(8) . .
C45 C44 C43 113.9(8) . .
C45 C44 C49 123.3(8) . .
C49 C44 C43 122.8(8) . .
C44 C45 C4 106.8(9) . .
C46 C45 C4 132.1(9) . .
C46 C45 C44 121.0(9) . .
C45 C46 C47 117.9(9) . .
C48 C47 C46 122.1(8) . .
C47 C48 P2 123.6(6) . .
C47 C48 C49 119.9(7) . .
C49 C48 P2 116.6(6) . .
C44 C49 C40 116.9(7) . .
C44 C49 C48 115.5(7) . .
C48 C49 C40 127.6(7) . .
C51 C50 P2 125.9(7) . .
C51 C50 C55 117.8(8) . .
C55 C50 P2 116.3(6) . .
C50 C51 C52 121.9(10) . .
C51 C52 C53 118.3(10) . .
C54 C53 C52 120.9(9) . .
C53 C54 C55 118.6(10) . .
C54 C55 C50 122.4(9) . .
C61 C60 P2 120.9(6) . .
C65 C60 P2 120.0(6) . .
C65 C60 C61 119.0(8) . .
C62 C61 C60 119.7(9) . .
C61 C62 C63 120.4(9) . .
C64 C63 C62 119.1(9) . .
C63 C64 C65 121.5(9) . .
C64 C65 C60 120.2(8) . .
C32 C31 C30 119.1(15) . .
C31 C32 C31' 54.4(11) . .
C31 C32 C32' 93.9(16) . .
C33 C32 C31 120.8(18) . .
C33 C32 C31' 75.9(15) . .
C33 C32 C32' 37.4(12) . .
C32' C32 C31' 41.0(13) . .
C32 C33 C34 120.7(19) . .
C33 C34 C35 121.5(18) . .
C33 C34 C31' 76.5(14) . .
C35 C34 C31' 55.3(11) . .
C30 C35 C34 118.0(15) . .
C30 C31' C32 95.5(12) . .
C30 C31' C34 92.2(15) . .
C34 C31' C32 77.7(12) . .
C32' C31' C30 125(2) . .
C32' C31' C32 68.3(13) . .
C32' C31' C34 34.1(16) . .
C31' C32' C32 70.7(14) . .
C31' C32' C33' 125(3) . .
C33' C32' C32 92(2) . .
C32' C33' C34' 114(3) . .
C35' C34' C33' 116(3) . .
C34' C35' C30 124(3) . .
Cl2 C6 Cl1 104.2(9) . .
Cl3 C5 Cl4 113.7(14) . .

loop_
_geom_bond_atom_site_label_1
_geom_bond_atom_site_label_2
_geom_bond_distance
_geom_bond_site_symmetry_2
Sb1 P1 2.716(2) .
Sb1 O1 1.972(5) .
Sb1 O2 1.948(5) .
Sb1 O3 1.933(3) .
Sb1 O5 2.007(5) .
Sb1 C10 2.151(8) .
Sb2 P2 2.729(2) .
Sb2 O1 1.948(5) 2_655
Sb2 O2 1.987(5) .
Sb2 O4 1.934(3) .
Sb2 O6 1.996(5) .
Sb2 C40 2.138(7) .
P1 C18 1.783(9) .
P1 C20 1.812(8) .
P1 C30 1.786(10) .
P2 C48 1.800(8) .
P2 C50 1.790(8) .
P2 C60 1.829(8) .
O1 Sb2 1.948(5) 2_655
O3 Sb1 1.933(3) 2_655
O4 Sb2 1.934(3) 2_655
C2 C1 1.525(18) .
C2 C15 1.517(16) .
C1 C13 1.537(14) .
C3 C4 1.543(15) .
C3 C43 1.516(12) .
C4 C45 1.566(13) .
C10 C11 1.317(12) .
C10 C19 1.443(12) .
C11 C12 1.476(13) .
C12 C13 1.317(14) .
C13 C14 1.362(14) .
C14 C15 1.473(14) .
C14 C19 1.376(12) .
C15 C16 1.349(16) .
C16 C17 1.378(15) .
C17 C18 1.378(12) .
C18 C19 1.458(13) .
C20 C21 1.409(12) .
C20 C25 1.359(12) .
C21 C22 1.416(13) .
C22 C23 1.384(13) .
C23 C24 1.376(13) .
C24 C25 1.417(13) .
C30 C31 1.505(18) .
C30 C35 1.343(11) .
C30 C31' 1.382(13) .
C30 C35' 1.437(18) .
C40 C41 1.368(10) .
C40 C49 1.420(11) .
C41 C42 1.440(11) .
C42 C43 1.359(13) .
C43 C44 1.440(12) .
C44 C45 1.391(12) .
C44 C49 1.415(10) .
C45 C46 1.334(14) .
C46 C47 1.431(13) .
C47 C48 1.384(11) .
C48 C49 1.420(11) .
C50 C51 1.367(12) .
C50 C55 1.403(12) .
C51 C52 1.389(15) .
C52 C53 1.433(16) .
C53 C54 1.351(14) .
C54 C55 1.394(12) .
C60 C61 1.399(11) .
C60 C65 1.375(11) .
C61 C62 1.372(12) .
C62 C63 1.394(14) .
C63 C64 1.349(14) .
C64 C65 1.373(12) .
C31 C32 1.36(2) .
C32 C33 1.36(2) .
C32 C31' 1.92(3) .
C32 C32' 1.89(4) .
C33 C34 1.389(13) .
C34 C35 1.438(15) .
C34 C31' 1.89(3) .
C31' C32' 1.34(4) .
C32' C33' 1.377(19) .
C33' C34' 1.54(6) .
C34' C35' 1.408(19) .
Cl4 C5 1.70(2) .
Cl1 C6 1.782(16) .
Cl2 C6 1.681(16) .
Cl3 C5 1.622(19) .

loop_
_smtbx_masks_void_nr
_smtbx_masks_void_average_x
_smtbx_masks_void_average_y
_smtbx_masks_void_average_z
_smtbx_masks_void_volume
_smtbx_masks_void_count_electrons
1 0.000 0.235 0.250 527.7 50.0
2 0.000 0.765 0.750 527.7 49.2
3 0.500 0.265 0.750 527.7 49.2
4 0.500 0.735 0.250 527.7 50.0
